data_7017619
loop_
_publ_author_name
'Rojas, Rene S.'
'Cabrera, Alan R.'
'Peoples, Brian C.'
'Spannhoff, Kirsten'
'Valderrama, Mauricio'
'Fr\"ohlich, Roland'
'Kehr, Gerald'
'Erker, Gerhard'

_publ_section_title
;
 Synthesis of [(\p-cyano-P-nacnac)Cp] and [(\p-cyano-nacnac)Cp]-zirconium
 complexes, and their remote activation for ethylene polymerization.
;
_journal_issue 4
_journal_name_full 'Dalton transactions (Cambridge, England : 2003)'
_journal_page_first 1243
_journal_page_last 1251
_journal_paper_doi 10.1039/c1dt11261a
_journal_volume 41
_journal_year 2012
_chemical_formula_sum 'C46 H33 B Cl2 F15 N3 Zr'
_chemical_formula_weight 1085.68
_chemical_name_systematic
;
?
;
_space_group_IT_number 2
_symmetry_cell_setting triclinic
_symmetry_space_group_name_Hall '-P 1'
_symmetry_space_group_name_H-M 'P -1'
_atom_sites_solution_hydrogens geom
_atom_sites_solution_primary direct
_atom_sites_solution_secondary difmap
_audit_creation_method SHELXL-97
_cell_angle_alpha 101.946(1)
_cell_angle_beta 99.864(1)
_cell_angle_gamma 91.168(2)
_cell_formula_units_Z 2
_cell_length_a 10.7744(2)
_cell_length_b 12.2695(3)
_cell_length_c 18.4381(4)
_cell_measurement_reflns_used 5433
_cell_measurement_temperature 223(2)
_cell_measurement_theta_max 27.88
_cell_measurement_theta_min 4.08
_cell_volume 2345.47(9)
_computing_cell_refinement 'Collect (Nonius B.V., 1998)'
_computing_data_collection 'Collect (Nonius B.V., 1997)'
_computing_data_reduction 'Denzo-SMN (Otwinowski & Minor, 1997)'
_computing_molecular_graphics 'XP (BrukerAXS, 2000)'
_computing_publication_material 'SHELXL-97 (Sheldrick, 1997)'
_computing_structure_refinement 'SHELXL-97 (Sheldrick, 1997)'
_computing_structure_solution 'SHELXS-97 (Sheldrick, 1990)'
_diffrn_ambient_temperature 223(2)
_diffrn_measured_fraction_theta_full 0.948
_diffrn_measured_fraction_theta_max 0.948
_diffrn_measurement_device_type 'Nonius KappaCCD APEXII'
_diffrn_measurement_method '\w and \f scans'
_diffrn_radiation_monochromator 'Montel mirror'
_diffrn_radiation_source 'rotating anode Nonius FR591'
_diffrn_radiation_type MoK\a
_diffrn_radiation_wavelength 0.71073
_diffrn_reflns_av_R_equivalents 0.047
_diffrn_reflns_av_sigmaI/netI 0.0334
_diffrn_reflns_limit_h_max 14
_diffrn_reflns_limit_h_min -14
_diffrn_reflns_limit_k_max 16
_diffrn_reflns_limit_k_min -16
_diffrn_reflns_limit_l_max 23
_diffrn_reflns_limit_l_min -24
_diffrn_reflns_number 20491
_diffrn_reflns_theta_full 28.12
_diffrn_reflns_theta_max 28.12
_diffrn_reflns_theta_min 4.16
_exptl_absorpt_coefficient_mu 0.445
_exptl_absorpt_correction_T_max 0.9781
_exptl_absorpt_correction_T_min 0.8672
_exptl_absorpt_correction_type multi-scan
_exptl_absorpt_process_details 'Denzo (Otwinowski, Borek, Majewski & Minor, 2003)'
_exptl_crystal_colour colourless
_exptl_crystal_density_diffrn 1.537
_exptl_crystal_density_method 'not measured'
_exptl_crystal_description plate
_exptl_crystal_F_000 1088
_exptl_crystal_size_max 0.33
_exptl_crystal_size_mid 0.17
_exptl_crystal_size_min 0.05
_refine_diff_density_max 0.490
_refine_diff_density_min -0.838
_refine_diff_density_rms 0.081
_refine_ls_extinction_method none
_refine_ls_goodness_of_fit_ref 1.096
_refine_ls_hydrogen_treatment constr
_refine_ls_matrix_type full
_refine_ls_number_parameters 615
_refine_ls_number_reflns 10883
_refine_ls_number_restraints 39
_refine_ls_restrained_S_all 1.103
_refine_ls_R_factor_all 0.0834
_refine_ls_R_factor_gt 0.0672
_refine_ls_shift/su_max 0.001
_refine_ls_shift/su_mean 0.000
_refine_ls_structure_factor_coef Fsqd
_refine_ls_weighting_details 'calc w=1/[\s^2^(Fo^2^)+(0.0630P)^2^+4.4822P] where P=(Fo^2^+2Fc^2^)/3'
_refine_ls_weighting_scheme calc
_refine_ls_wR_factor_gt 0.1576
_refine_ls_wR_factor_ref 0.1754
_reflns_number_gt 9090
_reflns_number_total 10883
_reflns_threshold_expression >2sigma(I)
_cod_data_source_file c1dt11261a.txt
_cod_data_source_block erk5950
_cod_original_sg_symbol_H-M P-1
_cod_database_code 7017619

loop_
_symmetry_equiv_pos_as_xyz
'x, y, z'
'-x, -y, -z'

loop_
_atom_site_label
_atom_site_type_symbol
_atom_site_fract_x
_atom_site_fract_y
_atom_site_fract_z
_atom_site_U_iso_or_equiv
_atom_site_adp_type
_atom_site_occupancy
_atom_site_symmetry_multiplicity
_atom_site_calc_flag
_atom_site_refinement_flags
Zr Zr 0.06316(4) 0.69167(3) 0.39024(2) 0.04231(12) Uani 1 1 d .
Cl1 Cl 0.28230(11) 0.72564(11) 0.37928(8) 0.0699(3) Uani 1 1 d .
Cl2 Cl 0.11085(12) 0.50778(9) 0.41603(6) 0.0612(3) Uani 1 1 d .
B1 B 0.2172(4) 0.3389(3) 0.1256(2) 0.0369(8) Uani 1 1 d .
N1 N 0.0206(3) 0.7762(2) 0.29221(18) 0.0441(7) Uani 1 1 d .
C2 C 0.0475(3) 0.7014(3) 0.2381(2) 0.0401(7) Uani 1 1 d .
C3 C 0.0307(3) 0.5855(3) 0.24465(19) 0.0369(7) Uani 1 1 d .
C4 C -0.0771(3) 0.5418(3) 0.2696(2) 0.0388(7) Uani 1 1 d .
N5 N -0.1193(3) 0.6062(2) 0.32391(17) 0.0405(6) Uani 1 1 d .
C6 C 0.0991(5) 0.7250(4) 0.1722(3) 0.0555(10) Uani 1 1 d .
H6A H 0.0667 0.7936 0.1602 0.083 Uiso 1 1 calc R
H6B H 0.0736 0.6638 0.1290 0.083 Uiso 1 1 calc R
H6C H 0.1905 0.7329 0.1846 0.083 Uiso 1 1 calc R
C7 C 0.1015(3) 0.5058(3) 0.2055(2) 0.0383(7) Uani 1 1 d .
N8 N 0.1586(3) 0.4388(2) 0.17583(17) 0.0400(6) Uani 1 1 d .
C9 C -0.1268(4) 0.4243(3) 0.2354(2) 0.0505(9) Uani 1 1 d .
H9A H -0.0624 0.3734 0.2471 0.076 Uiso 1 1 calc R
H9B H -0.1495 0.4152 0.1811 0.076 Uiso 1 1 calc R
H9C H -0.2008 0.4083 0.2556 0.076 Uiso 1 1 calc R
C11 C 0.0183(4) 0.8926(3) 0.2879(2) 0.0504(9) Uani 1 1 d .
C12 C 0.1272(6) 0.9608(4) 0.3138(3) 0.0742(14) Uani 1 1 d .
H12 H 0.2040 0.9314 0.3308 0.089 Uiso 1 1 calc R
C13 C 0.1206(8) 1.0742(4) 0.3142(4) 0.0912(19) Uani 1 1 d .
H13 H 0.1941 1.1214 0.3317 0.109 Uiso 1 1 calc R
C14 C 0.0118(8) 1.1175(4) 0.2901(4) 0.089(2) Uani 1 1 d .
H14 H 0.0092 1.1943 0.2910 0.107 Uiso 1 1 calc R
C15 C -0.0940(7) 1.0498(5) 0.2645(4) 0.0887(19) Uani 1 1 d .
H15 H -0.1702 1.0806 0.2480 0.106 Uiso 1 1 calc R
C16 C -0.0930(5) 0.9347(4) 0.2619(3) 0.0704(14) Uani 1 1 d .
H16 H -0.1667 0.8880 0.2429 0.084 Uiso 1 1 calc R
C21 C -0.2392(4) 0.5765(3) 0.3423(2) 0.0427(8) Uani 1 1 d .
C22 C -0.2429(4) 0.5259(4) 0.4024(2) 0.0556(10) Uani 1 1 d .
H22 H -0.1679 0.5059 0.4296 0.067 Uiso 1 1 calc R
C23 C -0.3579(5) 0.5048(4) 0.4221(3) 0.0648(12) Uani 1 1 d .
H23 H -0.3608 0.4708 0.4630 0.078 Uiso 1 1 calc R
C24 C -0.4679(5) 0.5332(4) 0.3823(3) 0.0651(12) Uani 1 1 d .
H24 H -0.5456 0.5197 0.3965 0.078 Uiso 1 1 calc R
C25 C -0.4636(4) 0.5813(5) 0.3218(3) 0.0637(12) Uani 1 1 d .
H25 H -0.5388 0.5995 0.2939 0.076 Uiso 1 1 calc R
C26 C -0.3493(4) 0.6033(4) 0.3016(2) 0.0576(10) Uani 1 1 d .
H26 H -0.3469 0.6364 0.2602 0.069 Uiso 1 1 calc R
C31 C 0.0072(10) 0.7306(5) 0.5175(4) 0.104(3) Uani 1 1 d .
H31 H -0.0063 0.6701 0.5398 0.124 Uiso 1 1 calc R
C32 C 0.1219(7) 0.7887(6) 0.5228(3) 0.094(2) Uani 1 1 d .
H32 H 0.2007 0.7744 0.5489 0.112 Uiso 1 1 calc R
C33 C 0.0977(7) 0.8712(5) 0.4827(3) 0.0835(18) Uani 1 1 d .
H33 H 0.1579 0.9239 0.4770 0.100 Uiso 1 1 calc R
C34 C -0.0270(7) 0.8641(5) 0.4526(3) 0.0793(17) Uani 1 1 d .
H34 H -0.0677 0.9105 0.4225 0.095 Uiso 1 1 calc R
C35 C -0.0826(6) 0.7785(6) 0.4735(4) 0.088(2) Uani 1 1 d .
H35 H -0.1687 0.7555 0.4601 0.106 Uiso 1 1 calc R
C41 C 0.3406(3) 0.3041(3) 0.1785(2) 0.0410(7) Uani 1 1 d .
C42 C 0.4514(4) 0.2735(3) 0.1529(3) 0.0492(9) Uani 1 1 d .
F42 F 0.4601(2) 0.2654(2) 0.08044(15) 0.0624(7) Uani 1 1 d .
C43 C 0.5565(4) 0.2462(4) 0.1978(3) 0.0625(12) Uani 1 1 d .
F43 F 0.6616(3) 0.2174(3) 0.1700(2) 0.0833(9) Uani 1 1 d .
C44 C 0.5528(5) 0.2470(4) 0.2719(3) 0.0685(13) Uani 1 1 d .
F44 F 0.6561(3) 0.2216(3) 0.3168(2) 0.1015(12) Uani 1 1 d .
C45 C 0.4464(6) 0.2728(4) 0.3002(3) 0.0679(13) Uani 1 1 d .
F45 F 0.4394(4) 0.2714(3) 0.37173(18) 0.0980(11) Uani 1 1 d .
C46 C 0.3417(4) 0.3005(3) 0.2530(3) 0.0538(10) Uani 1 1 d .
F46 F 0.2370(3) 0.3229(2) 0.28279(15) 0.0682(7) Uani 1 1 d .
C51 C 0.1008(3) 0.2445(3) 0.0999(2) 0.0387(7) Uani 1 1 d .
C52 C 0.1056(4) 0.1352(3) 0.1104(2) 0.0441(8) Uani 1 1 d .
F52 F 0.2141(2) 0.09753(19) 0.14107(16) 0.0614(6) Uani 1 1 d .
C53 C 0.0025(5) 0.0595(3) 0.0905(2) 0.0533(10) Uani 1 1 d .
F53 F 0.0156(3) -0.0440(2) 0.10263(17) 0.0705(8) Uani 1 1 d .
C54 C -0.1113(4) 0.0902(4) 0.0591(3) 0.0575(11) Uani 1 1 d .
F54 F -0.2111(3) 0.0161(3) 0.0388(2) 0.0854(9) Uani 1 1 d .
C55 C -0.1225(4) 0.1957(4) 0.0451(3) 0.0574(10) Uani 1 1 d .
F55 F -0.2321(3) 0.2265(3) 0.0128(2) 0.0863(10) Uani 1 1 d .
C56 C -0.0169(4) 0.2685(3) 0.0660(2) 0.0464(8) Uani 1 1 d .
F56 F -0.0333(2) 0.3716(2) 0.05056(16) 0.0606(6) Uani 1 1 d .
C61 C 0.2548(3) 0.3925(3) 0.0574(2) 0.0394(7) Uani 1 1 d .
C62 C 0.2273(4) 0.3423(3) -0.0181(2) 0.0439(8) Uani 1 1 d .
F62 F 0.1649(3) 0.2413(2) -0.04166(13) 0.0592(6) Uani 1 1 d .
C63 C 0.2612(4) 0.3899(4) -0.0739(2) 0.0490(9) Uani 1 1 d .
F63 F 0.2316(3) 0.3362(3) -0.14656(14) 0.0719(8) Uani 1 1 d .
C64 C 0.3283(4) 0.4901(4) -0.0553(2) 0.0518(10) Uani 1 1 d .
F64 F 0.3647(3) 0.5351(3) -0.10916(16) 0.0733(8) Uani 1 1 d .
C65 C 0.3587(4) 0.5440(3) 0.0187(3) 0.0480(9) Uani 1 1 d .
F65 F 0.4267(2) 0.6415(2) 0.03869(16) 0.0619(7) Uani 1 1 d .
C66 C 0.3230(3) 0.4940(3) 0.0732(2) 0.0410(7) Uani 1 1 d .
F66 F 0.3582(2) 0.54943(19) 0.14533(13) 0.0537(6) Uani 1 1 d .
C101 C -0.491(2) 0.926(2) 0.1080(13) 0.325(12) Uani 1 1 d DU
H10A H -0.4099 0.8935 0.1078 0.487 Uiso 1 1 calc R
H10B H -0.4806 1.0059 0.1114 0.487 Uiso 1 1 calc R
H10C H -0.5485 0.8925 0.0619 0.487 Uiso 1 1 calc R
C102 C -0.5407(17) 0.9071(17) 0.1702(11) 0.262(9) Uani 1 1 d DU
H10D H -0.6081 0.9588 0.1767 0.315 Uiso 1 1 calc R
H10E H -0.5818 0.8318 0.1551 0.315 Uiso 1 1 calc R
C103 C -0.4694(18) 0.9144(17) 0.2407(10) 0.258(8) Uani 1 1 d DU
H10F H -0.4212 0.8473 0.2336 0.309 Uiso 1 1 calc R
H10G H -0.4080 0.9763 0.2445 0.309 Uiso 1 1 calc R
C104 C -0.4871(19) 0.9259(18) 0.3133(12) 0.268(9) Uani 1 1 d DU
H10H H -0.5470 0.8633 0.3104 0.321 Uiso 1 1 calc R
H10I H -0.5360 0.9925 0.3209 0.321 Uiso 1 1 calc R
C105 C -0.410(2) 0.934(2) 0.3834(14) 0.317(11) Uani 1 1 d DU
H10J H -0.3239 0.9538 0.3801 0.475 Uiso 1 1 calc R
H10K H -0.4135 0.8630 0.3984 0.475 Uiso 1 1 calc R
H10L H -0.4394 0.9912 0.4204 0.475 Uiso 1 1 calc R

loop_
_atom_site_aniso_label
_atom_site_aniso_U_11
_atom_site_aniso_U_22
_atom_site_aniso_U_33
_atom_site_aniso_U_23
_atom_site_aniso_U_13
_atom_site_aniso_U_12
Zr 0.0497(2) 0.03940(19) 0.03714(19) 0.00644(14) 0.00759(15) 0.00627(14)
Cl1 0.0476(6) 0.0742(7) 0.0874(9) 0.0176(6) 0.0095(6) 0.0061(5)
Cl2 0.0813(8) 0.0572(6) 0.0504(6) 0.0245(5) 0.0088(5) 0.0209(5)
B1 0.041(2) 0.0316(17) 0.040(2) 0.0075(15) 0.0126(16) 0.0069(15)
N1 0.0568(19) 0.0323(14) 0.0474(18) 0.0106(13) 0.0180(15) 0.0083(13)
C2 0.0449(19) 0.0375(17) 0.0403(18) 0.0120(14) 0.0094(15) 0.0062(14)
C3 0.0448(18) 0.0343(16) 0.0325(16) 0.0069(13) 0.0087(14) 0.0056(13)
C4 0.0434(18) 0.0384(17) 0.0364(17) 0.0110(14) 0.0077(14) 0.0055(14)
N5 0.0462(16) 0.0415(15) 0.0363(15) 0.0095(12) 0.0126(13) 0.0053(12)
C6 0.073(3) 0.051(2) 0.055(2) 0.0220(19) 0.031(2) 0.012(2)
C7 0.0419(18) 0.0363(16) 0.0375(17) 0.0097(14) 0.0072(14) 0.0006(14)
N8 0.0446(16) 0.0326(14) 0.0442(16) 0.0081(12) 0.0121(13) 0.0018(12)
C9 0.054(2) 0.0410(19) 0.056(2) 0.0051(17) 0.0153(19) -0.0025(16)
C11 0.074(3) 0.0346(17) 0.050(2) 0.0150(16) 0.022(2) 0.0123(17)
C12 0.084(4) 0.047(2) 0.095(4) 0.023(3) 0.018(3) -0.001(2)
C13 0.132(6) 0.046(3) 0.101(5) 0.020(3) 0.032(4) -0.011(3)
C14 0.146(6) 0.042(2) 0.098(4) 0.025(3) 0.058(4) 0.022(3)
C15 0.111(5) 0.067(3) 0.110(5) 0.043(3) 0.045(4) 0.047(4)
C16 0.078(3) 0.056(3) 0.090(4) 0.031(3) 0.027(3) 0.026(2)
C21 0.047(2) 0.0441(18) 0.0387(18) 0.0074(15) 0.0149(16) 0.0057(15)
C22 0.052(2) 0.069(3) 0.050(2) 0.025(2) 0.0085(19) 0.003(2)
C23 0.067(3) 0.078(3) 0.060(3) 0.030(2) 0.023(2) 0.002(2)
C24 0.055(3) 0.079(3) 0.066(3) 0.015(2) 0.026(2) 0.001(2)
C25 0.048(2) 0.090(3) 0.056(3) 0.017(2) 0.012(2) 0.013(2)
C26 0.056(2) 0.075(3) 0.046(2) 0.019(2) 0.0140(19) 0.014(2)
C31 0.208(9) 0.060(3) 0.058(3) 0.007(3) 0.070(5) 0.014(4)
C32 0.113(5) 0.105(5) 0.040(3) -0.014(3) -0.013(3) 0.028(4)
C33 0.103(5) 0.060(3) 0.076(4) -0.021(3) 0.030(3) -0.016(3)
C34 0.115(5) 0.066(3) 0.053(3) -0.005(2) 0.024(3) 0.036(3)
C35 0.086(4) 0.088(4) 0.077(4) -0.031(3) 0.038(3) -0.008(3)
C41 0.0457(19) 0.0365(16) 0.0402(18) 0.0092(14) 0.0053(15) 0.0009(14)
C42 0.043(2) 0.0424(19) 0.063(3) 0.0153(18) 0.0065(18) 0.0041(15)
F42 0.0587(15) 0.0742(16) 0.0644(16) 0.0253(13) 0.0244(13) 0.0232(12)
C43 0.049(2) 0.050(2) 0.089(4) 0.020(2) 0.006(2) 0.0058(18)
F43 0.0451(14) 0.0793(19) 0.128(3) 0.0301(19) 0.0114(16) 0.0157(13)
C44 0.062(3) 0.057(3) 0.078(3) 0.018(2) -0.018(2) 0.006(2)
F44 0.089(2) 0.094(2) 0.106(3) 0.030(2) -0.038(2) 0.0202(19)
C45 0.096(4) 0.057(3) 0.046(2) 0.018(2) -0.006(2) 0.009(3)
F45 0.141(3) 0.100(2) 0.0514(17) 0.0300(17) -0.0063(18) 0.014(2)
C46 0.063(3) 0.047(2) 0.053(2) 0.0138(18) 0.010(2) 0.0065(18)
F46 0.089(2) 0.0765(17) 0.0499(14) 0.0256(13) 0.0262(14) 0.0209(15)
C51 0.0429(18) 0.0345(16) 0.0400(18) 0.0074(14) 0.0115(15) 0.0030(13)
C52 0.053(2) 0.0395(18) 0.0417(19) 0.0090(15) 0.0130(16) 0.0064(15)
F52 0.0655(15) 0.0406(12) 0.0763(18) 0.0183(12) 0.0001(13) 0.0080(11)
C53 0.073(3) 0.0389(19) 0.051(2) 0.0108(17) 0.018(2) -0.0069(18)
F53 0.100(2) 0.0395(12) 0.0729(18) 0.0158(12) 0.0149(16) -0.0110(13)
C54 0.056(2) 0.054(2) 0.059(3) 0.002(2) 0.013(2) -0.0122(19)
F54 0.0711(19) 0.0745(19) 0.101(2) 0.0059(17) 0.0103(17) -0.0326(15)
C55 0.046(2) 0.061(3) 0.063(3) 0.008(2) 0.008(2) 0.0041(19)
F55 0.0488(15) 0.084(2) 0.114(3) 0.0148(19) -0.0102(16) 0.0037(14)
C56 0.046(2) 0.0428(19) 0.050(2) 0.0096(16) 0.0074(17) 0.0077(15)
F56 0.0534(14) 0.0462(12) 0.0798(18) 0.0195(12) -0.0024(12) 0.0094(10)
C61 0.0391(17) 0.0359(16) 0.0460(19) 0.0122(14) 0.0109(15) 0.0071(13)
C62 0.0451(19) 0.0444(19) 0.044(2) 0.0116(16) 0.0112(16) 0.0024(15)
F62 0.0785(17) 0.0524(13) 0.0437(13) 0.0032(10) 0.0140(12) -0.0143(12)
C63 0.046(2) 0.063(2) 0.0385(19) 0.0152(17) 0.0053(16) 0.0042(18)
F63 0.0789(18) 0.097(2) 0.0388(13) 0.0152(13) 0.0090(12) -0.0149(16)
C64 0.045(2) 0.066(2) 0.054(2) 0.031(2) 0.0104(18) 0.0021(18)
F64 0.0694(17) 0.098(2) 0.0649(17) 0.0481(16) 0.0124(14) -0.0099(15)
C65 0.0388(19) 0.0430(19) 0.067(3) 0.0218(18) 0.0122(18) 0.0038(15)
F65 0.0584(14) 0.0514(13) 0.0811(18) 0.0267(13) 0.0126(13) -0.0080(11)
C66 0.0388(18) 0.0398(17) 0.046(2) 0.0112(15) 0.0104(15) 0.0064(14)
F66 0.0587(14) 0.0490(12) 0.0491(13) 0.0029(10) 0.0083(11) -0.0088(10)
C101 0.324(14) 0.310(14) 0.331(14) 0.050(10) 0.059(10) -0.004(9)
C102 0.268(12) 0.252(11) 0.259(12) 0.047(9) 0.038(9) 0.014(9)
C103 0.255(12) 0.263(11) 0.249(11) 0.062(9) 0.021(9) 0.024(9)
C104 0.269(12) 0.269(12) 0.282(12) 0.073(9) 0.082(9) -0.009(9)
C105 0.298(14) 0.309(14) 0.332(14) 0.069(10) 0.029(9) -0.012(9)

loop_
_atom_type_symbol
_atom_type_description
_atom_type_scat_dispersion_real
_atom_type_scat_dispersion_imag
_atom_type_scat_source
C C 0.0033 0.0016 'International Tables Vol C Tables 4.2.6.8 and 6.1.1.4'
H H 0.0000 0.0000 'International Tables Vol C Tables 4.2.6.8 and 6.1.1.4'
B B 0.0013 0.0007 'International Tables Vol C Tables 4.2.6.8 and 6.1.1.4'
N N 0.0061 0.0033 'International Tables Vol C Tables 4.2.6.8 and 6.1.1.4'
F F 0.0171 0.0103 'International Tables Vol C Tables 4.2.6.8 and 6.1.1.4'
Cl Cl 0.1484 0.1585 'International Tables Vol C Tables 4.2.6.8 and 6.1.1.4'
Zr Zr -2.9673 0.5597 'International Tables Vol C Tables 4.2.6.8 and 6.1.1.4'

loop_
_geom_angle_atom_site_label_1
_geom_angle_atom_site_label_2
_geom_angle_atom_site_label_3
_geom_angle
N5 Zr N1 75.97(11)
N5 Zr Cl1 141.49(8)
N1 Zr Cl1 83.91(9)
N5 Zr Cl2 84.81(8)
N1 Zr Cl2 139.96(8)
Cl1 Zr Cl2 90.28(5)
N5 Zr C32 131.3(2)
N1 Zr C32 125.0(2)
Cl1 Zr C32 87.1(2)
Cl2 Zr C32 94.06(18)
N5 Zr C33 128.62(18)
N1 Zr C33 92.55(19)
Cl1 Zr C33 84.15(16)
Cl2 Zr C33 126.30(18)
C32 Zr C33 32.5(2)
N5 Zr C31 99.2(3)
N1 Zr C31 132.7(2)
Cl1 Zr C31 118.4(3)
Cl2 Zr C31 84.43(16)
C32 Zr C31 32.8(2)
C33 Zr C31 53.5(2)
N5 Zr C35 80.78(17)
N1 Zr C35 102.4(2)
Cl1 Zr C35 136.22(15)
Cl2 Zr C35 108.8(2)
C32 Zr C35 53.5(2)
C33 Zr C35 52.6(2)
C31 Zr C35 32.2(2)
N5 Zr C34 97.03(19)
N1 Zr C34 80.40(16)
Cl1 Zr C34 111.72(18)
Cl2 Zr C34 137.40(15)
C32 Zr C34 53.5(2)
C33 Zr C34 31.8(2)
C31 Zr C34 53.2(2)
C35 Zr C34 31.6(2)
N5 Zr C3 55.82(10)
N1 Zr C3 55.52(10)
Cl1 Zr C3 85.71(8)
Cl2 Zr C3 84.60(8)
C32 Zr C3 172.6(2)
C33 Zr C3 147.38(18)
C31 Zr C3 153.5(2)
C35 Zr C3 133.69(18)
C34 Zr C3 131.13(16)
N5 Zr C4 27.49(10)
N1 Zr C4 71.56(11)
Cl1 Zr C4 114.71(8)
Cl2 Zr C4 75.24(8)
C32 Zr C4 155.3(2)
C33 Zr C4 152.87(19)
C31 Zr C4 122.7(2)
C35 Zr C4 108.25(17)
C34 Zr C4 121.63(18)
C3 Zr C4 30.82(10)
N5 Zr C2 70.72(11)
N1 Zr C2 26.63(10)
Cl1 Zr C2 76.57(8)
Cl2 Zr C2 113.67(8)
C32 Zr C2 147.5(2)
C33 Zr C2 116.64(18)
C31 Zr C2 157.5(2)
C35 Zr C2 125.3(2)
C34 Zr C2 106.91(15)
C3 Zr C2 30.74(10)
C4 Zr C2 54.89(10)
N8 B1 C51 102.5(3)
N8 B1 C41 107.3(3)
C51 B1 C41 114.7(3)
N8 B1 C61 103.9(3)
C51 B1 C61 114.9(3)
C41 B1 C61 112.2(3)
C2 N1 C11 121.3(3)
C2 N1 Zr 101.7(2)
C11 N1 Zr 132.2(3)
N1 C2 C3 116.1(3)
N1 C2 C6 124.9(3)
C3 C2 C6 118.9(3)
N1 C2 Zr 51.65(19)
C3 C2 Zr 70.12(19)
C6 C2 Zr 154.0(3)
C7 C3 C4 116.1(3)
C7 C3 C2 117.7(3)
C4 C3 C2 123.8(3)
C7 C3 Zr 131.8(2)
C4 C3 Zr 77.5(2)
C2 C3 Zr 79.1(2)
N5 C4 C3 116.9(3)
N5 C4 C9 124.1(3)
C3 C4 C9 118.8(3)
N5 C4 Zr 53.04(19)
C3 C4 Zr 71.69(19)
C9 C4 Zr 148.5(3)
C4 N5 C21 119.6(3)
C4 N5 Zr 99.5(2)
C21 N5 Zr 134.8(2)
C2 C6 H6A 109.5
C2 C6 H6B 109.5
H6A C6 H6B 109.5
C2 C6 H6C 109.5
H6A C6 H6C 109.5
H6B C6 H6C 109.5
N8 C7 C3 177.4(4)
C7 N8 B1 170.8(4)
C4 C9 H9A 109.5
C4 C9 H9B 109.5
H9A C9 H9B 109.5
C4 C9 H9C 109.5
H9A C9 H9C 109.5
H9B C9 H9C 109.5
C16 C11 C12 120.9(4)
C16 C11 N1 119.5(4)
C12 C11 N1 119.5(4)
C11 C12 C13 118.5(6)
C11 C12 H12 120.8
C13 C12 H12 120.8
C14 C13 C12 121.5(6)
C14 C13 H13 119.2
C12 C13 H13 119.2
C13 C14 C15 119.5(5)
C13 C14 H14 120.3
C15 C14 H14 120.3
C14 C15 C16 121.6(6)
C14 C15 H15 119.2
C16 C15 H15 119.2
C11 C16 C15 118.0(6)
C11 C16 H16 121.0
C15 C16 H16 121.0
C26 C21 C22 120.1(4)
C26 C21 N5 119.5(3)
C22 C21 N5 120.3(4)
C21 C22 C23 119.4(4)
C21 C22 H22 120.3
C23 C22 H22 120.3
C24 C23 C22 120.6(4)
C24 C23 H23 119.7
C22 C23 H23 119.7
C25 C24 C23 119.6(4)
C25 C24 H24 120.2
C23 C24 H24 120.2
C24 C25 C26 120.5(4)
C24 C25 H25 119.8
C26 C25 H25 119.8
C21 C26 C25 119.8(4)
C21 C26 H26 120.1
C25 C26 H26 120.1
C35 C31 C32 107.0(6)
C35 C31 Zr 74.3(3)
C32 C31 Zr 72.8(3)
C35 C31 H31 126.5
C32 C31 H31 126.5
Zr C31 H31 118.5
C33 C32 C31 106.9(6)
C33 C32 Zr 74.3(3)
C31 C32 Zr 74.4(3)
C33 C32 H32 126.6
C31 C32 H32 126.6
Zr C32 H32 117.0
C34 C33 C32 108.9(6)
C34 C33 Zr 75.0(3)
C32 C33 Zr 73.3(3)
C34 C33 H33 125.5
C32 C33 H33 125.5
Zr C33 H33 118.1
C35 C34 C33 108.2(6)
C35 C34 Zr 74.0(3)
C33 C34 Zr 73.2(3)
C35 C34 H34 125.9
C33 C34 H34 125.9
Zr C34 H34 118.7
C34 C35 C31 109.0(6)
C34 C35 Zr 74.4(3)
C31 C35 Zr 73.5(3)
C34 C35 H35 125.5
C31 C35 H35 125.5
Zr C35 H35 118.4
C46 C41 C42 114.5(4)
C46 C41 B1 122.0(3)
C42 C41 B1 123.6(3)
F42 C42 C43 115.5(4)
F42 C42 C41 120.7(4)
C43 C42 C41 123.7(4)
F43 C43 C44 119.7(4)
F43 C43 C42 121.2(5)
C44 C43 C42 119.1(5)
F44 C44 C45 119.9(5)
F44 C44 C43 119.6(5)
C45 C44 C43 120.5(4)
F45 C45 C44 121.6(5)
F45 C45 C46 119.6(5)
C44 C45 C46 118.8(4)
F46 C46 C41 119.6(4)
F46 C46 C45 116.9(4)
C41 C46 C45 123.4(4)
C56 C51 C52 113.1(3)
C56 C51 B1 121.2(3)
C52 C51 B1 125.6(3)
F52 C52 C53 115.9(3)
F52 C52 C51 120.7(3)
C53 C52 C51 123.5(4)
F53 C53 C54 120.4(4)
F53 C53 C52 119.5(4)
C54 C53 C52 120.1(4)
F54 C54 C53 120.1(4)
F54 C54 C55 120.1(4)
C53 C54 C55 119.7(4)
F55 C55 C54 120.8(4)
F55 C55 C56 121.1(4)
C54 C55 C56 118.1(4)
F56 C56 C51 119.0(3)
F56 C56 C55 115.6(4)
C51 C56 C55 125.5(4)
C62 C61 C66 114.3(3)
C62 C61 B1 125.0(3)
C66 C61 B1 120.6(3)
F62 C62 C61 121.0(3)
F62 C62 C63 115.7(3)
C61 C62 C63 123.3(4)
F63 C63 C64 119.8(4)
F63 C63 C62 120.3(4)
C64 C63 C62 119.9(4)
F64 C64 C63 120.1(4)
F64 C64 C65 120.4(4)
C63 C64 C65 119.5(4)
F65 C65 C64 120.7(4)
F65 C65 C66 120.2(4)
C64 C65 C66 119.1(4)
F66 C66 C65 116.5(3)
F66 C66 C61 119.6(3)
C65 C66 C61 123.9(4)
C102 C101 H10A 109.5
C102 C101 H10B 109.5
H10A C101 H10B 109.5
C102 C101 H10C 109.5
H10A C101 H10C 109.5
H10B C101 H10C 109.5
C103 C102 C101 123.7(18)
C103 C102 H10D 106.4
C101 C102 H10D 106.4
C103 C102 H10E 106.4
C101 C102 H10E 106.4
H10D C102 H10E 106.5
C104 C103 C102 139(2)
C104 C103 H10F 102.5
C102 C103 H10F 102.5
C104 C103 H10G 102.5
C102 C103 H10G 102.5
H10F C103 H10G 104.9
C103 C104 C105 136(2)
C103 C104 H10H 103.1
C105 C104 H10H 103.1
C103 C104 H10I 103.1
C105 C104 H10I 103.1
H10H C104 H10I 105.1
C104 C105 H10J 109.5
C104 C105 H10K 109.5
H10J C105 H10K 109.5
C104 C105 H10L 109.5
H10J C105 H10L 109.5
H10K C105 H10L 109.5

loop_
_geom_bond_atom_site_label_1
_geom_bond_atom_site_label_2
_geom_bond_distance
Zr N5 2.241(3)
Zr N1 2.250(3)
Zr Cl1 2.4388(12)
Zr Cl2 2.4472(11)
Zr C32 2.456(5)
Zr C33 2.468(5)
Zr C31 2.476(5)
Zr C35 2.485(5)
Zr C34 2.489(5)
Zr C3 2.690(3)
Zr C4 2.766(4)
Zr C2 2.809(4)
B1 N8 1.589(5)
B1 C51 1.628(5)
B1 C41 1.629(5)
B1 C61 1.637(5)
N1 C2 1.286(5)
N1 C11 1.447(4)
C2 C3 1.462(5)
C2 C6 1.496(5)
C3 C7 1.409(5)
C3 C4 1.452(5)
C4 N5 1.295(4)
C4 C9 1.497(5)
N5 C21 1.448(5)
C6 H6A 0.9700
C6 H6B 0.9700
C6 H6C 0.9700
C7 N8 1.141(4)
C9 H9A 0.9700
C9 H9B 0.9700
C9 H9C 0.9700
C11 C16 1.366(7)
C11 C12 1.382(7)
C12 C13 1.393(7)
C12 H12 0.9400
C13 C14 1.341(10)
C13 H13 0.9400
C14 C15 1.352(10)
C14 H14 0.9400
C15 C16 1.404(7)
C15 H15 0.9400
C16 H16 0.9400
C21 C26 1.375(6)
C21 C22 1.383(5)
C22 C23 1.383(6)
C22 H22 0.9400
C23 C24 1.374(7)
C23 H23 0.9400
C24 C25 1.373(7)
C24 H24 0.9400
C25 C26 1.383(6)
C25 H25 0.9400
C26 H26 0.9400
C31 C35 1.376(10)
C31 C32 1.393(11)
C31 H31 0.9400
C32 C33 1.377(9)
C32 H32 0.9400
C33 C34 1.357(9)
C33 H33 0.9400
C34 C35 1.353(9)
C34 H34 0.9400
C35 H35 0.9400
C41 C46 1.382(6)
C41 C42 1.388(5)
C42 F42 1.339(5)
C42 C43 1.373(6)
C43 F43 1.345(6)
C43 C44 1.372(8)
C44 F44 1.352(5)
C44 C45 1.357(8)
C45 F45 1.337(6)
C45 C46 1.396(6)
C46 F46 1.345(5)
C51 C56 1.380(5)
C51 C52 1.394(5)
C52 F52 1.343(5)
C52 C53 1.382(6)
C53 F53 1.341(5)
C53 C54 1.358(7)
C54 F54 1.343(5)
C54 C55 1.375(7)
C55 F55 1.327(5)
C55 C56 1.382(6)
C56 F56 1.360(4)
C61 C62 1.379(5)
C61 C66 1.384(5)
C62 F62 1.348(4)
C62 C63 1.380(5)
C63 F63 1.345(5)
C63 C64 1.363(6)
C64 F64 1.340(4)
C64 C65 1.368(6)
C65 F65 1.339(4)
C65 C66 1.381(5)
C66 F66 1.349(4)
C101 C102 1.405(12)
C101 H10A 0.9700
C101 H10B 0.9700
C101 H10C 0.9700
C102 C103 1.377(11)
C102 H10D 0.9800
C102 H10E 0.9800
C103 C104 1.362(11)
C103 H10F 0.9800
C103 H10G 0.9800
C104 C105 1.394(12)
C104 H10H 0.9800
C104 H10I 0.9800
C105 H10J 0.9700
C105 H10K 0.9700
C105 H10L 0.9700

loop_
_geom_torsion_atom_site_label_1
_geom_torsion_atom_site_label_2
_geom_torsion_atom_site_label_3
_geom_torsion_atom_site_label_4
_geom_torsion
N5 Zr N1 C2 -74.9(3)
Cl1 Zr N1 C2 72.0(2)
Cl2 Zr N1 C2 -11.1(3)
C32 Zr N1 C2 154.1(3)
C33 Zr N1 C2 155.9(3)
C31 Zr N1 C2 -164.5(4)
C35 Zr N1 C2 -151.9(3)
C34 Zr N1 C2 -174.7(3)
C3 Zr N1 C2 -16.9(2)
C4 Zr N1 C2 -46.6(2)
N5 Zr N1 C11 130.4(4)
Cl1 Zr N1 C11 -82.7(3)
Cl2 Zr N1 C11 -165.8(3)
C32 Zr N1 C11 -0.6(5)
C33 Zr N1 C11 1.1(4)
C31 Zr N1 C11 40.8(5)
C35 Zr N1 C11 53.4(4)
C34 Zr N1 C11 30.6(4)
C3 Zr N1 C11 -171.7(4)
C4 Zr N1 C11 158.7(4)
C2 Zr N1 C11 -154.7(5)
C11 N1 C2 C3 -172.3(4)
Zr N1 C2 C3 29.5(4)
C11 N1 C2 C6 10.5(6)
Zr N1 C2 C6 -147.8(4)
C11 N1 C2 Zr 158.3(5)
N5 Zr C2 N1 97.2(3)
Cl1 Zr C2 N1 -103.5(3)
Cl2 Zr C2 N1 172.2(2)
C32 Zr C2 N1 -41.6(4)
C33 Zr C2 N1 -27.2(3)
C31 Zr C2 N1 30.9(6)
C35 Zr C2 N1 34.3(3)
C34 Zr C2 N1 5.5(3)
C3 Zr C2 N1 152.0(4)
C4 Zr C2 N1 122.6(3)
N5 Zr C2 C3 -54.8(2)
N1 Zr C2 C3 -152.0(4)
Cl1 Zr C2 C3 104.5(2)
Cl2 Zr C2 C3 20.2(2)
C32 Zr C2 C3 166.4(3)
C33 Zr C2 C3 -179.2(3)
C31 Zr C2 C3 -121.1(6)
C35 Zr C2 C3 -117.7(3)
C34 Zr C2 C3 -146.5(3)
C4 Zr C2 C3 -29.34(19)
N5 Zr C2 C6 -170.3(6)
N1 Zr C2 C6 92.5(6)
Cl1 Zr C2 C6 -11.0(6)
Cl2 Zr C2 C6 -95.3(6)
C32 Zr C2 C6 50.9(7)
C33 Zr C2 C6 65.3(6)
C31 Zr C2 C6 123.4(7)
C35 Zr C2 C6 126.8(6)
C34 Zr C2 C6 98.0(6)
C3 Zr C2 C6 -115.5(6)
C4 Zr C2 C6 -144.9(6)
N1 C2 C3 C7 -155.9(4)
C6 C2 C3 C7 21.5(5)
Zr C2 C3 C7 -131.7(3)
N1 C2 C3 C4 42.6(5)
C6 C2 C3 C4 -140.0(4)
Zr C2 C3 C4 66.8(3)
N1 C2 C3 Zr -24.2(3)
C6 C2 C3 Zr 153.2(4)
N5 Zr C3 C7 -131.2(3)
N1 Zr C3 C7 132.4(4)
Cl1 Zr C3 C7 46.8(3)
Cl2 Zr C3 C7 -43.9(3)
C32 Zr C3 C7 35.9(17)
C33 Zr C3 C7 119.0(4)
C31 Zr C3 C7 -109.8(5)
C35 Zr C3 C7 -154.8(4)
C34 Zr C3 C7 162.1(3)
C4 Zr C3 C7 -113.9(4)
C2 Zr C3 C7 117.6(4)
N5 Zr C3 C4 -17.34(18)
N1 Zr C3 C4 -113.7(2)
Cl1 Zr C3 C4 160.74(19)
Cl2 Zr C3 C4 70.05(18)
C32 Zr C3 C4 149.8(16)
C33 Zr C3 C4 -127.1(4)
C31 Zr C3 C4 4.1(5)
C35 Zr C3 C4 -40.9(3)
C34 Zr C3 C4 -84.0(3)
C2 Zr C3 C4 -128.5(3)
N5 Zr C3 C2 111.2(2)
N1 Zr C3 C2 14.8(2)
Cl1 Zr C3 C2 -70.75(19)
Cl2 Zr C3 C2 -161.4(2)
C32 Zr C3 C2 -81.7(16)
C33 Zr C3 C2 1.4(4)
C31 Zr C3 C2 132.7(5)
C35 Zr C3 C2 87.6(3)
C34 Zr C3 C2 44.5(3)
C4 Zr C3 C2 128.5(3)
C7 C3 C4 N5 159.2(3)
C2 C3 C4 N5 -39.0(5)
Zr C3 C4 N5 28.6(3)
C7 C3 C4 C9 -16.8(5)
C2 C3 C4 C9 144.9(4)
Zr C3 C4 C9 -147.4(3)
C7 C3 C4 Zr 130.6(3)
C2 C3 C4 Zr -67.6(3)
N1 Zr C4 N5 -95.0(2)
Cl1 Zr C4 N5 -169.0(2)
Cl2 Zr C4 N5 107.7(2)
C32 Zr C4 N5 41.1(5)
C33 Zr C4 N5 -38.2(4)
C31 Zr C4 N5 34.5(3)
C35 Zr C4 N5 2.4(3)
C34 Zr C4 N5 -29.3(3)
C3 Zr C4 N5 -147.7(3)
C2 Zr C4 N5 -118.5(2)
N5 Zr C4 C3 147.7(3)
N1 Zr C4 C3 52.71(19)
Cl1 Zr C4 C3 -21.2(2)
Cl2 Zr C4 C3 -104.58(19)
C32 Zr C4 C3 -171.1(4)
C33 Zr C4 C3 109.5(4)
C31 Zr C4 C3 -177.8(3)
C35 Zr C4 C3 150.1(3)
C34 Zr C4 C3 118.4(2)
C2 Zr C4 C3 29.27(18)
N5 Zr C4 C9 -96.7(5)
N1 Zr C4 C9 168.3(5)
Cl1 Zr C4 C9 94.4(5)
Cl2 Zr C4 C9 11.0(5)
C32 Zr C4 C9 -55.5(7)
C33 Zr C4 C9 -134.9(5)
C31 Zr C4 C9 -62.2(5)
C35 Zr C4 C9 -94.3(5)
C34 Zr C4 C9 -126.0(5)
C3 Zr C4 C9 115.6(6)
C2 Zr C4 C9 144.9(5)
C3 C4 N5 C21 168.9(3)
C9 C4 N5 C21 -15.3(5)
Zr C4 N5 C21 -156.4(4)
C3 C4 N5 Zr -34.6(3)
C9 C4 N5 Zr 141.1(3)
N1 Zr N5 C4 76.9(2)
Cl1 Zr N5 C4 16.2(3)
Cl2 Zr N5 C4 -67.7(2)
C32 Zr N5 C4 -158.5(3)
C33 Zr N5 C4 158.8(3)
C31 Zr N5 C4 -151.2(3)
C35 Zr N5 C4 -177.7(3)
C34 Zr N5 C4 155.1(2)
C3 Zr N5 C4 19.3(2)
C2 Zr N5 C4 49.6(2)
N1 Zr N5 C21 -132.4(3)
Cl1 Zr N5 C21 166.9(3)
Cl2 Zr N5 C21 83.0(3)
C32 Zr N5 C21 -7.9(4)
C33 Zr N5 C21 -50.5(4)
C31 Zr N5 C21 -0.5(4)
C35 Zr N5 C21 -27.1(4)
C34 Zr N5 C21 -54.2(4)
C3 Zr N5 C21 170.0(4)
C4 Zr N5 C21 150.6(5)
C2 Zr N5 C21 -159.7(3)
C4 C3 C7 N8 -43(9)
C2 C3 C7 N8 154(9)
Zr C3 C7 N8 53(9)
C3 C7 N8 B1 98(9)
C51 B1 N8 C7 -33(2)
C41 B1 N8 C7 -154(2)
C61 B1 N8 C7 87(2)
C2 N1 C11 C16 93.8(5)
Zr N1 C11 C16 -115.5(4)
C2 N1 C11 C12 -89.6(5)
Zr N1 C11 C12 61.1(5)
C16 C11 C12 C13 1.2(8)
N1 C11 C12 C13 -175.4(5)
C11 C12 C13 C14 -0.1(9)
C12 C13 C14 C15 -0.3(10)
C13 C14 C15 C16 -0.4(10)
C12 C11 C16 C15 -1.9(8)
N1 C11 C16 C15 174.7(4)
C14 C15 C16 C11 1.5(9)
C4 N5 C21 C26 -83.0(5)
Zr N5 C21 C26 130.8(4)
C4 N5 C21 C22 99.7(4)
Zr N5 C21 C22 -46.5(5)
C26 C21 C22 C23 -1.5(7)
N5 C21 C22 C23 175.8(4)
C21 C22 C23 C24 0.4(8)
C22 C23 C24 C25 1.0(8)
C23 C24 C25 C26 -1.2(8)
C22 C21 C26 C25 1.2(7)
N5 C21 C26 C25 -176.1(4)
C24 C25 C26 C21 0.1(8)
N5 Zr C31 C35 -55.9(4)
N1 Zr C31 C35 23.5(6)
Cl1 Zr C31 C35 133.0(4)
Cl2 Zr C31 C35 -139.7(4)
C32 Zr C31 C35 113.9(6)
C33 Zr C31 C35 76.0(4)
C34 Zr C31 C35 36.1(4)
C3 Zr C31 C35 -73.7(5)
C4 Zr C31 C35 -71.2(4)
C2 Zr C31 C35 5.2(9)
N5 Zr C31 C32 -169.8(4)
N1 Zr C31 C32 -90.4(6)
Cl1 Zr C31 C32 19.1(5)
Cl2 Zr C31 C32 106.4(5)
C33 Zr C31 C32 -37.9(4)
C35 Zr C31 C32 -113.9(6)
C34 Zr C31 C32 -77.8(4)
C3 Zr C31 C32 172.3(3)
C4 Zr C31 C32 174.9(4)
C2 Zr C31 C32 -108.7(8)
C35 C31 C32 C33 0.8(6)
Zr C31 C32 C33 67.7(4)
C35 C31 C32 Zr -66.9(4)
N5 Zr C32 C33 -99.6(5)
N1 Zr C32 C33 3.2(5)
Cl1 Zr C32 C33 83.7(4)
Cl2 Zr C32 C33 173.8(4)
C31 Zr C32 C33 -113.0(6)
C35 Zr C32 C33 -75.8(4)
C34 Zr C32 C33 -36.2(4)
C3 Zr C32 C33 94.6(15)
C4 Zr C32 C33 -123.4(5)
C2 Zr C32 C33 24.6(6)
N5 Zr C32 C31 13.5(6)
N1 Zr C32 C31 116.3(5)
Cl1 Zr C32 C31 -163.2(5)
Cl2 Zr C32 C31 -73.2(4)
C33 Zr C32 C31 113.0(6)
C35 Zr C32 C31 37.3(4)
C34 Zr C32 C31 76.8(5)
C3 Zr C32 C31 -152.3(14)
C4 Zr C32 C31 -10.4(7)
C2 Zr C32 C31 137.6(5)
C31 C32 C33 C34 -0.7(6)
Zr C32 C33 C34 67.1(4)
C31 C32 C33 Zr -67.8(4)
N5 Zr C33 C34 -7.0(5)
N1 Zr C33 C34 67.1(4)
Cl1 Zr C33 C34 150.7(4)
Cl2 Zr C33 C34 -123.3(4)
C32 Zr C33 C34 -115.6(6)
C31 Zr C33 C34 -77.2(5)
C35 Zr C33 C34 -36.6(4)
C3 Zr C33 C34 78.1(5)
C4 Zr C33 C34 14.5(6)
C2 Zr C33 C34 78.9(4)
N5 Zr C33 C32 108.6(5)
N1 Zr C33 C32 -177.3(4)
Cl1 Zr C33 C32 -93.7(4)
Cl2 Zr C33 C32 -7.7(5)
C31 Zr C33 C32 38.3(4)
C35 Zr C33 C32 79.0(5)
C34 Zr C33 C32 115.6(6)
C3 Zr C33 C32 -166.3(4)
C4 Zr C33 C32 130.1(5)
C2 Zr C33 C32 -165.5(4)
C32 C33 C34 C35 0.4(6)
Zr C33 C34 C35 66.3(4)
C32 C33 C34 Zr -66.0(4)
N5 Zr C34 C35 59.4(4)
N1 Zr C34 C35 133.8(5)
Cl1 Zr C34 C35 -146.8(4)
Cl2 Zr C34 C35 -30.6(6)
C32 Zr C34 C35 -78.1(5)
C33 Zr C34 C35 -115.2(6)
C31 Zr C34 C35 -36.8(4)
C3 Zr C34 C35 109.3(4)
C4 Zr C34 C35 72.5(4)
C2 Zr C34 C35 131.3(4)
N5 Zr C34 C33 174.5(4)
N1 Zr C34 C33 -111.0(4)
Cl1 Zr C34 C33 -31.6(4)
Cl2 Zr C34 C33 84.6(5)
C32 Zr C34 C33 37.1(4)
C31 Zr C34 C33 78.3(5)
C35 Zr C34 C33 115.2(6)
C3 Zr C34 C33 -135.5(4)
C4 Zr C34 C33 -172.3(4)
C2 Zr C34 C33 -113.5(4)
C33 C34 C35 C31 0.2(6)
Zr C34 C35 C31 66.0(4)
C33 C34 C35 Zr -65.8(4)
C32 C31 C35 C34 -0.6(6)
Zr C31 C35 C34 -66.5(4)
C32 C31 C35 Zr 65.9(4)
N5 Zr C35 C34 -120.1(4)
N1 Zr C35 C34 -46.8(4)
Cl1 Zr C35 C34 47.4(6)
Cl2 Zr C35 C34 158.7(4)
C32 Zr C35 C34 77.8(4)
C33 Zr C35 C34 36.8(4)
C31 Zr C35 C34 115.8(6)
C3 Zr C35 C34 -100.5(4)
C4 Zr C35 C34 -121.2(4)
C2 Zr C35 C34 -61.8(5)
N5 Zr C35 C31 124.1(5)
N1 Zr C35 C31 -162.6(4)
Cl1 Zr C35 C31 -68.4(6)
Cl2 Zr C35 C31 42.9(5)
C32 Zr C35 C31 -38.0(4)
C33 Zr C35 C31 -78.9(5)
C34 Zr C35 C31 -115.8(6)
C3 Zr C35 C31 143.7(4)
C4 Zr C35 C31 123.0(4)
C2 Zr C35 C31 -177.5(4)
N8 B1 C41 C46 40.0(4)
C51 B1 C41 C46 -73.1(4)
C61 B1 C41 C46 153.4(3)
N8 B1 C41 C42 -141.5(3)
C51 B1 C41 C42 105.4(4)
C61 B1 C41 C42 -28.0(5)
C46 C41 C42 F42 175.0(4)
B1 C41 C42 F42 -3.6(6)
C46 C41 C42 C43 -2.6(6)
B1 C41 C42 C43 178.7(4)
F42 C42 C43 F43 2.3(6)
C41 C42 C43 F43 -179.9(4)
F42 C42 C43 C44 -176.7(4)
C41 C42 C43 C44 1.1(7)
F43 C43 C44 F44 1.8(7)
C42 C43 C44 F44 -179.2(4)
F43 C43 C44 C45 -178.1(4)
C42 C43 C44 C45 0.9(7)
F44 C44 C45 F45 -1.6(8)
C43 C44 C45 F45 178.3(5)
F44 C44 C45 C46 179.0(4)
C43 C44 C45 C46 -1.1(7)
C42 C41 C46 F46 -176.6(4)
B1 C41 C46 F46 2.0(6)
C42 C41 C46 C45 2.4(6)
B1 C41 C46 C45 -178.9(4)
F45 C45 C46 F46 -1.0(7)
C44 C45 C46 F46 178.4(4)
F45 C45 C46 C41 179.9(4)
C44 C45 C46 C41 -0.6(7)
N8 B1 C51 C56 53.0(4)
C41 B1 C51 C56 168.9(3)
C61 B1 C51 C56 -58.9(4)
N8 B1 C51 C52 -125.3(4)
C41 B1 C51 C52 -9.4(5)
C61 B1 C51 C52 122.8(4)
C56 C51 C52 F52 178.4(3)
B1 C51 C52 F52 -3.1(6)
C56 C51 C52 C53 -1.4(5)
B1 C51 C52 C53 177.1(4)
F52 C52 C53 F53 0.2(6)
C51 C52 C53 F53 -180.0(4)
F52 C52 C53 C54 179.9(4)
C51 C52 C53 C54 -0.2(6)
F53 C53 C54 F54 -1.2(7)
C52 C53 C54 F54 179.1(4)
F53 C53 C54 C55 -178.3(4)
C52 C53 C54 C55 2.0(7)
F54 C54 C55 F55 1.3(7)
C53 C54 C55 F55 178.4(4)
F54 C54 C55 C56 -179.1(4)
C53 C54 C55 C56 -2.0(7)
C52 C51 C56 F56 -178.2(3)
B1 C51 C56 F56 3.3(5)
C52 C51 C56 C55 1.4(6)
B1 C51 C56 C55 -177.1(4)
F55 C55 C56 F56 -0.6(6)
C54 C55 C56 F56 179.8(4)
F55 C55 C56 C51 179.9(4)
C54 C55 C56 C51 0.2(7)
N8 B1 C61 C62 -133.1(4)
C51 B1 C61 C62 -21.9(5)
C41 B1 C61 C62 111.4(4)
N8 B1 C61 C66 49.2(4)
C51 B1 C61 C66 160.3(3)
C41 B1 C61 C66 -66.4(4)
C66 C61 C62 F62 177.8(3)
B1 C61 C62 F62 -0.1(6)
C66 C61 C62 C63 -1.8(5)
B1 C61 C62 C63 -179.7(3)
F62 C62 C63 F63 0.2(6)
C61 C62 C63 F63 179.8(4)
F62 C62 C63 C64 -177.7(4)
C61 C62 C63 C64 1.9(6)
F63 C63 C64 F64 0.0(6)
C62 C63 C64 F64 178.0(4)
F63 C63 C64 C65 -179.6(4)
C62 C63 C64 C65 -1.7(6)
F64 C64 C65 F65 -0.9(6)
C63 C64 C65 F65 178.7(4)
F64 C64 C65 C66 -178.1(4)
C63 C64 C65 C66 1.5(6)
F65 C65 C66 F66 1.1(5)
C64 C65 C66 F66 178.3(3)
F65 C65 C66 C61 -178.8(3)
C64 C65 C66 C61 -1.6(6)
C62 C61 C66 F66 -178.3(3)
B1 C61 C66 F66 -0.3(5)
C62 C61 C66 C65 1.6(5)
B1 C61 C66 C65 179.6(3)
C101 C102 C103 C104 162(3)
C102 C103 C104 C105 -179(3)
